data_7114785
loop_
_publ_author_name
'Mills, R. C.'
'Abboud, K. A.'
'Boncella, J. M.'

_publ_section_title
;
 Carbon--sulfur bond activation of thiophenes by
 [W(NPh){o-(Me3SiN)2C6H4}(pyridine)2]
;
_journal_issue 16
_journal_name_full 'Chemical Communications'
_journal_page_first 1506
_journal_paper_doi 10.1039/b101955b
_journal_year 2001
_chemical_formula_sum 'C22 H31 N3 S Si2 W'
_chemical_formula_weight 609.59
_chemical_name_systematic
;
?
;
_space_group_IT_number 2
_symmetry_cell_setting triclinic
_symmetry_space_group_name_Hall '-P 1'
_symmetry_space_group_name_H-M 'P -1'
_atom_sites_solution_hydrogens geom
_atom_sites_solution_primary direct
_atom_sites_solution_secondary difmap
_audit_creation_method SHELXL-97
_cell_angle_alpha 101.246(1)
_cell_angle_beta 111.655(1)
_cell_angle_gamma 93.904(1)
_cell_formula_units_Z 2
_cell_length_a 9.4647(4)
_cell_length_b 11.7141(5)
_cell_length_c 12.4830(5)
_cell_measurement_temperature 173(2)
_cell_volume 1246.64(9)
_computing_cell_refinement 'Bruker SMART'
_computing_data_collection 'Bruker SMART'
_computing_data_reduction 'Bruker SHELXTL'
_computing_molecular_graphics 'Bruker SHELXTL'
_computing_publication_material 'Bruker SHELXTL'
_computing_structure_refinement 'SHELXL-97 (Sheldrick, 1997)'
_computing_structure_solution 'SHELXS-97 (Sheldrick, 1990)'
_diffrn_ambient_temperature 173(2)
_diffrn_measured_fraction_theta_full 0.978
_diffrn_measured_fraction_theta_max 0.978
_diffrn_measurement_device_type 'CCD area detector'
_diffrn_measurement_method 'omega scans'
_diffrn_radiation_monochromator graphite
_diffrn_radiation_source 'normal-focus sealed tube'
_diffrn_radiation_type MoK\a
_diffrn_radiation_wavelength 0.71073
_diffrn_reflns_av_R_equivalents 0.0326
_diffrn_reflns_av_sigmaI/netI 0.0423
_diffrn_reflns_limit_h_max 11
_diffrn_reflns_limit_h_min -12
_diffrn_reflns_limit_k_max 15
_diffrn_reflns_limit_k_min -15
_diffrn_reflns_limit_l_max 15
_diffrn_reflns_limit_l_min -16
_diffrn_reflns_number 8979
_diffrn_reflns_theta_full 27.50
_diffrn_reflns_theta_max 27.50
_diffrn_reflns_theta_min 1.79
_exptl_absorpt_coefficient_mu 4.826
_exptl_absorpt_correction_T_max 0.8395
_exptl_absorpt_correction_T_min 0.6137
_exptl_absorpt_correction_type integration
_exptl_crystal_colour red
_exptl_crystal_density_diffrn 1.624
_exptl_crystal_density_method 'not measured'
_exptl_crystal_description blocks
_exptl_crystal_F_000 604
_exptl_crystal_size_max 0.15
_exptl_crystal_size_mid 0.08
_exptl_crystal_size_min 0.04
_refine_diff_density_max 1.568
_refine_diff_density_min -1.022
_refine_diff_density_rms 0.116
_refine_ls_extinction_method none
_refine_ls_goodness_of_fit_ref 1.024
_refine_ls_hydrogen_treatment mixed
_refine_ls_matrix_type full
_refine_ls_number_parameters 264
_refine_ls_number_reflns 5607
_refine_ls_number_restraints 2
_refine_ls_restrained_S_all 1.024
_refine_ls_R_factor_all 0.0305
_refine_ls_R_factor_gt 0.0264
_refine_ls_shift/su_max 0.001
_refine_ls_shift/su_mean 0.000
_refine_ls_structure_factor_coef Fsqd
_refine_ls_weighting_details 'calc w=1/[\s^2^(Fo^2^)+(0.0361P)^2^+0.0000P] where P=(Fo^2^+2Fc^2^)/3'
_refine_ls_weighting_scheme calc
_refine_ls_wR_factor_gt 0.0647
_refine_ls_wR_factor_ref 0.0663
_reflns_number_gt 5106
_reflns_number_total 5607
_reflns_threshold_expression >2sigma(I)
_cod_data_source_file b101955b.txt
_cod_data_source_block rm13
_cod_depositor_comments
;
The following automatic conversions were performed:

'_symmetry_cell_setting' value 'Triclinic' changed to 'triclinic'
according to
/usr/data/users/saulius/automatic-downloads/retrospective/RSC/lib/dictionaries/cif_core.dic
dictionary named 'cif_core.dic' version 2.4.2 from 2011-04-26.

Automatic conversion script
Id: cif_fix_values 2281 2013-09-26 08:29:07Z andrius 
;
_cod_original_sg_symbol_H-M P-1
_cod_database_code 7114785

loop_
_symmetry_equiv_pos_as_xyz
'x, y, z'
'-x, -y, -z'

loop_
_atom_site_label
_atom_site_type_symbol
_atom_site_fract_x
_atom_site_fract_y
_atom_site_fract_z
_atom_site_U_iso_or_equiv
_atom_site_adp_type
_atom_site_occupancy
_atom_site_symmetry_multiplicity
_atom_site_calc_flag
_atom_site_refinement_flags
_atom_site_disorder_assembly
_atom_site_disorder_group
W W 0.902740(16) 0.205566(11) 0.280094(12) 0.02218(5) Uani 1 1 d D . .
Si1 Si 0.73511(13) 0.39285(9) 0.10140(9) 0.0281(2) Uani 1 1 d . . .
Si2 Si 1.30132(12) 0.22875(9) 0.38315(10) 0.0283(2) Uani 1 1 d . . .
N1 N 0.8883(4) 0.2828(3) 0.4082(3) 0.0298(7) Uani 1 1 d . A .
N2 N 0.8589(4) 0.2887(3) 0.1468(3) 0.0262(6) Uani 1 1 d . A .
N3 N 1.1127(4) 0.2167(3) 0.2749(3) 0.0249(6) Uani 1 1 d . A .
C1 C 0.8502(4) 0.3122(3) 0.5072(3) 0.0245(7) Uani 1 1 d . . .
C2 C 0.7850(5) 0.2230(3) 0.5423(3) 0.0301(8) Uani 1 1 d . A .
H2A H 0.7716 0.1430 0.5017 0.036 Uiso 1 1 calc R . .
C3 C 0.7403(5) 0.2520(4) 0.6364(4) 0.0368(9) Uani 1 1 d . . .
H3A H 0.6945 0.1915 0.6595 0.044 Uiso 1 1 calc R A .
C4 C 0.7609(5) 0.3676(4) 0.6975(3) 0.0348(9) Uani 1 1 d . A .
H4A H 0.7283 0.3867 0.7614 0.042 Uiso 1 1 calc R . .
C5 C 0.8296(5) 0.4557(3) 0.6649(4) 0.0329(8) Uani 1 1 d . . .
H5A H 0.8469 0.5351 0.7082 0.040 Uiso 1 1 calc R A .
C6 C 0.8731(5) 0.4288(3) 0.5701(4) 0.0308(8) Uani 1 1 d . A .
H6A H 0.9187 0.4898 0.5476 0.037 Uiso 1 1 calc R . .
C7 C 0.9419(4) 0.2360(3) 0.0836(3) 0.0268(7) Uani 1 1 d . . .
C8 C 1.0795(4) 0.1969(3) 0.1536(3) 0.0258(7) Uani 1 1 d . A .
C9 C 1.1697(5) 0.1426(3) 0.0959(4) 0.0342(9) Uani 1 1 d . . .
H9A H 1.2600 0.1148 0.1403 0.041 Uiso 1 1 calc R A .
C10 C 1.1275(5) 0.1298(4) -0.0238(4) 0.0399(10) Uani 1 1 d . A .
H10A H 1.1898 0.0941 -0.0612 0.048 Uiso 1 1 calc R . .
C11 C 0.9942(6) 0.1686(4) -0.0916(4) 0.0409(10) Uani 1 1 d . . .
H11A H 0.9673 0.1595 -0.1743 0.049 Uiso 1 1 calc R A .
C12 C 0.9014(5) 0.2200(4) -0.0391(4) 0.0366(9) Uani 1 1 d . A .
H12A H 0.8099 0.2447 -0.0860 0.044 Uiso 1 1 calc R . .
C13 C 0.8311(5) 0.5027(4) 0.0510(4) 0.0395(10) Uani 1 1 d . A .
H13A H 0.9203 0.5499 0.1187 0.059 Uiso 1 1 calc R . .
H13B H 0.7585 0.5544 0.0171 0.059 Uiso 1 1 calc R . .
H13C H 0.8651 0.4617 -0.0094 0.059 Uiso 1 1 calc R . .
C14 C 0.5491(5) 0.3185(4) -0.0214(5) 0.0491(12) Uani 1 1 d . A .
H14A H 0.5693 0.2748 -0.0883 0.074 Uiso 1 1 calc R . .
H14B H 0.4844 0.3778 -0.0471 0.074 Uiso 1 1 calc R . .
H14C H 0.4959 0.2639 0.0067 0.074 Uiso 1 1 calc R . .
C15 C 0.7006(5) 0.4672(4) 0.2328(4) 0.0395(10) Uani 1 1 d . A .
H15A H 0.6608 0.4081 0.2645 0.059 Uiso 1 1 calc R . .
H15B H 0.6253 0.5206 0.2097 0.059 Uiso 1 1 calc R . .
H15C H 0.7973 0.5124 0.2937 0.059 Uiso 1 1 calc R . .
C16 C 1.4371(5) 0.3203(4) 0.3460(4) 0.0433(10) Uani 1 1 d . A .
H16A H 1.4626 0.2718 0.2842 0.065 Uiso 1 1 calc R . .
H16B H 1.5312 0.3515 0.4170 0.065 Uiso 1 1 calc R . .
H16C H 1.3889 0.3858 0.3171 0.065 Uiso 1 1 calc R . .
C17 C 1.3563(5) 0.0785(4) 0.3873(4) 0.0403(10) Uani 1 1 d . A .
H17A H 1.3215 0.0465 0.4418 0.060 Uiso 1 1 calc R . .
H17B H 1.4683 0.0840 0.4146 0.060 Uiso 1 1 calc R . .
H17C H 1.3077 0.0265 0.3075 0.060 Uiso 1 1 calc R . .
C18 C 1.2988(5) 0.3014(4) 0.5277(4) 0.0389(9) Uani 1 1 d . A .
H18A H 1.2831 0.3833 0.5283 0.058 Uiso 1 1 calc R . .
H18B H 1.3971 0.2997 0.5914 0.058 Uiso 1 1 calc R . .
H18C H 1.2149 0.2597 0.5401 0.058 Uiso 1 1 calc R . .
S1 S 0.6492(3) 0.1087(2) 0.1585(3) 0.0322(7) Uiso 0.546(5) 1 d PD A 1
C19 C 0.5977(15) -0.0102(10) 0.2057(11) 0.041(3) Uiso 0.546(5) 1 d P A 1
H19A H 0.4925 -0.0436 0.1631 0.049 Uiso 0.546(5) 1 calc PR A 1
C20 C 0.6641(14) -0.0602(10) 0.2796(10) 0.038(3) Uiso 0.546(5) 1 d P A 1
H20A H 0.6067 -0.1055 0.3094 0.046 Uiso 0.546(5) 1 calc PR A 1
C21 C 0.8472(12) -0.0532(8) 0.3300(8) 0.032(2) Uiso 0.546(5) 1 d P A 1
H21A H 0.8927 -0.1157 0.3611 0.038 Uiso 0.546(5) 1 calc PR A 1
C22 C 0.9340(13) 0.0360(8) 0.3289(9) 0.035(3) Uiso 0.546(5) 1 d PD A 1
H22A H 1.0390 0.0256 0.3566 0.043 Uiso 0.546(5) 1 calc PR A 1
S1' S 0.9715(4) 0.0299(2) 0.3392(3) 0.0282(8) Uiso 0.454(5) 1 d PD A 2
C19' C 0.8132(14) -0.0582(10) 0.3371(11) 0.034(3) Uiso 0.454(5) 1 d P A 2
H19B H 0.8351 -0.0981 0.3994 0.041 Uiso 0.454(5) 1 calc PR A 2
C20' C 0.6891(16) -0.0750(12) 0.2731(12) 0.037(4) Uiso 0.454(5) 1 d P A 2
H20B H 0.6317 -0.1480 0.2653 0.044 Uiso 0.454(5) 1 calc PR A 2
C21' C 0.5963(17) 0.0103(12) 0.1924(12) 0.037(3) Uiso 0.454(5) 1 d P A 2
H21B H 0.4877 -0.0081 0.1520 0.044 Uiso 0.454(5) 1 calc PR A 2
C22' C 0.6705(13) 0.1052(13) 0.1824(14) 0.050(5) Uiso 0.454(5) 1 d PD A 2
H22B H 0.6096 0.1367 0.1190 0.060 Uiso 0.454(5) 1 calc PR A 2

loop_
_atom_site_aniso_label
_atom_site_aniso_U_11
_atom_site_aniso_U_22
_atom_site_aniso_U_33
_atom_site_aniso_U_23
_atom_site_aniso_U_13
_atom_site_aniso_U_12
W 0.02419(8) 0.02175(8) 0.02226(8) 0.00593(5) 0.01007(6) 0.00649(5)
Si1 0.0295(5) 0.0283(5) 0.0293(5) 0.0107(4) 0.0115(4) 0.0114(4)
Si2 0.0255(5) 0.0288(5) 0.0317(5) 0.0113(4) 0.0096(4) 0.0081(4)
N1 0.0335(18) 0.0282(15) 0.0317(17) 0.0096(13) 0.0156(14) 0.0075(13)
N2 0.0294(16) 0.0281(15) 0.0235(15) 0.0086(12) 0.0109(13) 0.0095(13)
N3 0.0261(15) 0.0262(14) 0.0262(15) 0.0099(12) 0.0115(13) 0.0098(12)
C1 0.0241(17) 0.0261(16) 0.0230(17) 0.0053(14) 0.0088(14) 0.0050(14)
C2 0.039(2) 0.0248(17) 0.0276(19) 0.0065(14) 0.0133(17) 0.0070(16)
C3 0.048(3) 0.035(2) 0.036(2) 0.0158(17) 0.022(2) 0.0063(19)
C4 0.043(2) 0.040(2) 0.0254(19) 0.0074(16) 0.0178(18) 0.0110(18)
C5 0.039(2) 0.0247(17) 0.032(2) 0.0007(15) 0.0134(18) 0.0053(16)
C6 0.032(2) 0.0259(17) 0.036(2) 0.0070(15) 0.0159(17) 0.0023(16)
C7 0.0315(19) 0.0249(16) 0.0271(18) 0.0081(14) 0.0131(16) 0.0089(15)
C8 0.0286(19) 0.0247(16) 0.0262(18) 0.0075(14) 0.0123(15) 0.0052(14)
C9 0.035(2) 0.035(2) 0.041(2) 0.0123(17) 0.0201(18) 0.0183(17)
C10 0.049(3) 0.043(2) 0.039(2) 0.0118(19) 0.027(2) 0.020(2)
C11 0.054(3) 0.043(2) 0.031(2) 0.0080(18) 0.020(2) 0.018(2)
C12 0.043(2) 0.039(2) 0.031(2) 0.0103(17) 0.0138(18) 0.0182(19)
C13 0.045(3) 0.042(2) 0.041(2) 0.0202(19) 0.021(2) 0.014(2)
C14 0.035(2) 0.042(2) 0.055(3) 0.014(2) -0.002(2) 0.010(2)
C15 0.044(2) 0.045(2) 0.041(2) 0.0157(19) 0.025(2) 0.020(2)
C16 0.027(2) 0.049(2) 0.057(3) 0.021(2) 0.017(2) 0.0050(19)
C17 0.037(2) 0.033(2) 0.053(3) 0.0160(19) 0.015(2) 0.0162(18)
C18 0.039(2) 0.042(2) 0.032(2) 0.0086(18) 0.0094(18) 0.0094(19)

loop_
_atom_type_symbol
_atom_type_description
_atom_type_scat_dispersion_real
_atom_type_scat_dispersion_imag
_atom_type_scat_source
C C 0.0033 0.0016 'International Tables Vol C Tables 4.2.6.8 and 6.1.1.4'
H H 0.0000 0.0000 'International Tables Vol C Tables 4.2.6.8 and 6.1.1.4'
N N 0.0061 0.0033 'International Tables Vol C Tables 4.2.6.8 and 6.1.1.4'
Si Si 0.0817 0.0704 'International Tables Vol C Tables 4.2.6.8 and 6.1.1.4'
S S 0.1246 0.1234 'International Tables Vol C Tables 4.2.6.8 and 6.1.1.4'
W W -0.8490 6.8722 'International Tables Vol C Tables 4.2.6.8 and 6.1.1.4'

loop_
_geom_angle_atom_site_label_1
_geom_angle_atom_site_label_2
_geom_angle_atom_site_label_3
_geom_angle
N1 W N3 117.02(14)
N1 W N2 116.06(13)
N3 W N2 82.25(12)
N1 W C22' 101.7(5)
N3 W C22' 140.7(4)
N2 W C22' 87.1(5)
N1 W C22 98.0(3)
N3 W C22 89.0(3)
N2 W C22 145.1(3)
C22' W C22 78.5(5)
N1 W S1 104.49(13)
N3 W S1 138.47(11)
N2 W S1 80.88(11)
C22' W S1 6.2(5)
C22 W S1 83.7(3)
N1 W S1' 99.32(12)
N3 W S1' 81.79(11)
N2 W S1' 144.62(11)
C22' W S1' 85.5(4)
C22 W S1' 7.6(3)
S1 W S1' 90.62(10)
N2 Si1 C15 106.94(17)
N2 Si1 C13 109.44(18)
C15 Si1 C13 109.7(2)
N2 Si1 C14 110.92(18)
C15 Si1 C14 110.2(2)
C13 Si1 C14 109.6(2)
N3 Si2 C18 107.06(18)
N3 Si2 C16 108.95(18)
C18 Si2 C16 110.2(2)
N3 Si2 C17 109.84(18)
C18 Si2 C17 110.0(2)
C16 Si2 C17 110.7(2)
C1 N1 W 162.4(3)
C7 N2 Si1 124.2(2)
C7 N2 W 102.9(2)
Si1 N2 W 132.66(17)
C8 N3 Si2 123.1(2)
C8 N3 W 102.7(2)
Si2 N3 W 133.78(17)
C6 C1 C2 119.4(3)
C6 C1 N1 121.3(3)
C2 C1 N1 119.3(3)
C3 C2 C1 119.6(3)
C4 C3 C2 121.0(4)
C3 C4 C5 119.5(4)
C6 C5 C4 120.4(3)
C5 C6 C1 120.1(3)
N2 C7 C12 125.3(3)
N2 C7 C8 115.2(3)
C12 C7 C8 119.4(3)
N3 C8 C9 125.4(3)
N3 C8 C7 116.1(3)
C9 C8 C7 118.6(3)
C10 C9 C8 120.3(4)
C9 C10 C11 121.0(4)
C12 C11 C10 120.5(4)
C11 C12 C7 120.2(4)
C19 S1 W 112.4(5)
C20 C19 S1 134.5(11)
C19 C20 C21 121.9(11)
C22 C21 C20 121.0(9)
C21 C22 W 136.8(9)
C19' S1' W 111.4(4)
C20' C19' S1' 129.9(12)
C19' C20' C21' 128.1(13)
C22' C21' C20' 120.8(13)
C21' C22' W 134.1(12)

loop_
_geom_bond_atom_site_label_1
_geom_bond_atom_site_label_2
_geom_bond_distance
W N1 1.734(3)
W N3 2.008(3)
W N2 2.016(3)
W C22' 2.194(10)
W C22 2.196(9)
W S1 2.371(3)
W S1' 2.371(3)
Si1 N2 1.777(3)
Si1 C15 1.853(4)
Si1 C13 1.859(4)
Si1 C14 1.868(5)
Si2 N3 1.773(3)
Si2 C18 1.849(4)
Si2 C16 1.861(4)
Si2 C17 1.873(4)
N1 C1 1.399(4)
N2 C7 1.398(4)
N3 C8 1.396(5)
C1 C6 1.394(5)
C1 C2 1.398(5)
C2 C3 1.380(5)
C3 C4 1.380(6)
C4 C5 1.385(6)
C5 C6 1.379(5)
C7 C12 1.404(5)
C7 C8 1.437(5)
C8 C9 1.415(5)
C9 C10 1.370(6)
C10 C11 1.398(6)
C11 C12 1.381(6)
S1 C19 1.722(12)
C19 C20 1.192(16)
C20 C21 1.600(16)
C21 C22 1.289(14)
S1' C19' 1.750(13)
C19' C20' 1.127(18)
C20' C21' 1.63(2)
C21' C22' 1.325(19)
